data_1556303
loop_
_publ_author_name
'Smit, Theo M.'
'Tomov, Atanas K.'
'Britovsek, George J. P.'
'Gibson, Vernon C.'
'White, Andrew J. P.'
'Williams, David J.'

_publ_section_title
;
 The effect of imine-carbon substituents in bis(imino)pyridine-based
 ethylene polymerisation catalysts across the transition series
;
_journal_issue 3
_journal_name_full 'Catalysis Science &amp; Technology'
_journal_page_first 643
_journal_paper_doi 10.1039/c2cy00448h
_journal_volume 2
_journal_year 2012
_chemical_formula_moiety 'C37 H35 Cl2 Mn N3 S2, C H2 Cl2'
_chemical_formula_sum 'C38 H37 Cl4 Mn N3 S2'
_chemical_formula_weight 796.57
_space_group_IT_number 61
_space_group_name_Hall '-P 2ac 2ab'
_space_group_name_H-M_alt 'P b c a'
_symmetry_cell_setting orthorhombic
_symmetry_space_group_name_H-M 'P b c a'
_atom_sites_solution_hydrogens geom
_atom_sites_solution_primary direct
_atom_sites_solution_secondary difmap
_audit_creation_method SHELXL-97
_cell_angle_alpha 90.00
_cell_angle_beta 90.00
_cell_angle_gamma 90.00
_cell_formula_units_Z 8
_cell_length_a 17.056(3)
_cell_length_b 20.693(7)
_cell_length_c 22.231(4)
_cell_measurement_reflns_used 30
_cell_measurement_temperature 203
_cell_measurement_theta_max 12.01
_cell_measurement_theta_min 4.87
_cell_volume 7846(3)
_computing_cell_refinement 'Bruker XSCANS'
_computing_data_collection 'Bruker XSCANS'
_computing_data_reduction 'Bruker SHELXTL'
_computing_molecular_graphics 'Bruker SHELXTL'
_computing_publication_material 'Bruker SHELXTL'
_computing_structure_refinement 'SHELXL-97 (Sheldrick, 1997)'
_computing_structure_solution 'SHELXS-97 (Sheldrick, 1990)'
_diffrn_ambient_temperature 203
_diffrn_measured_fraction_theta_full 0.999
_diffrn_measured_fraction_theta_max 0.999
_diffrn_measurement_device_type 'Bruker P4'
_diffrn_measurement_method '\w scans'
_diffrn_radiation_monochromator graphite
_diffrn_radiation_source 'fine-focus sealed tube'
_diffrn_radiation_type MoK\a
_diffrn_radiation_wavelength 0.71073
_diffrn_reflns_av_R_equivalents 0.0000
_diffrn_reflns_av_sigmaI/netI 0.1495
_diffrn_reflns_limit_h_max 20
_diffrn_reflns_limit_h_min 0
_diffrn_reflns_limit_k_max 24
_diffrn_reflns_limit_k_min 0
_diffrn_reflns_limit_l_max 26
_diffrn_reflns_limit_l_min 0
_diffrn_reflns_number 6908
_diffrn_reflns_theta_full 24.99
_diffrn_reflns_theta_max 24.99
_diffrn_reflns_theta_min 1.80
_diffrn_standards_decay_% 10.33
_diffrn_standards_interval_count 97
_diffrn_standards_number 3
_exptl_absorpt_coefficient_mu 0.746
_exptl_absorpt_correction_T_max 0.8992
_exptl_absorpt_correction_T_min 0.6537
_exptl_absorpt_correction_type empirical
_exptl_absorpt_process_details 'Bruker XPREP ver 5.1 (1997)'
_exptl_crystal_colour Orange
_exptl_crystal_density_diffrn 1.349
_exptl_crystal_density_method 'not measured'
_exptl_crystal_description tablets
_exptl_crystal_F_000 3288
_exptl_crystal_size_max 0.67
_exptl_crystal_size_mid 0.43
_exptl_crystal_size_min 0.08
_refine_diff_density_max 0.376
_refine_diff_density_min -0.348
_refine_diff_density_rms 0.073
_refine_ls_extinction_method none
_refine_ls_goodness_of_fit_ref 0.925
_refine_ls_hydrogen_treatment constr
_refine_ls_matrix_type full
_refine_ls_number_parameters 439
_refine_ls_number_reflns 6908
_refine_ls_number_restraints 18
_refine_ls_restrained_S_all 0.925
_refine_ls_R_factor_all 0.1762
_refine_ls_R_factor_gt 0.0746
_refine_ls_shift/su_max 0.001
_refine_ls_shift/su_mean 0.000
_refine_ls_structure_factor_coef Fsqd
_refine_ls_weighting_details 'calc w=1/[\s^2^(Fo^2^)+(0.0270P)^2^+0.0000P] where P=(Fo^2^+2Fc^2^)/3'
_refine_ls_weighting_scheme calc
_refine_ls_wR_factor_gt 0.1239
_refine_ls_wR_factor_ref 0.1495
_reflns_number_gt 3264
_reflns_number_total 6908
_reflns_threshold_expression >2sigma(I)
_cod_data_source_file c2cy00448h.txt
_cod_data_source_block '[Mn(4)Cl2]'
_cod_depositor_comments
;
The following automatic conversions were performed:

data item '_exptl_absorpt_correction_type' value 'Empirical' was
changed to 'empirical' in accordance with the
/home/saulius/struct/COD-crude-data/automatic-downloads/DataCite-retrospective/RSC/depositions/lib/dictionaries/cif_core.dic
dictionary named 'cif_core.dic' version 2.4.2 last updated on
2011-04-26.

data item '_symmetry_cell_setting' value 'Orthorhombic' was changed
to 'orthorhombic' in accordance with the
/home/saulius/struct/COD-crude-data/automatic-downloads/DataCite-retrospective/RSC/depositions/lib/dictionaries/cif_core.dic
dictionary named 'cif_core.dic' version 2.4.2 last updated on
2011-04-26.

Automatic conversion script
Id: cif_fix_values 6909 2019-04-08 15:41:33Z antanas 
;
_cod_original_sg_symbol_H-M Pbca
_cod_database_code 1556303

loop_
_symmetry_equiv_pos_as_xyz
'x, y, z'
'-x+1/2, -y, z+1/2'
'-x, y+1/2, -z+1/2'
'x+1/2, -y+1/2, -z'
'-x, -y, -z'
'x-1/2, y, -z-1/2'
'x, -y-1/2, z-1/2'
'-x-1/2, y-1/2, z'

loop_
_atom_site_label
_atom_site_type_symbol
_atom_site_fract_x
_atom_site_fract_y
_atom_site_fract_z
_atom_site_U_iso_or_equiv
_atom_site_adp_type
_atom_site_occupancy
_atom_site_symmetry_multiplicity
_atom_site_calc_flag
_atom_site_refinement_flags
_atom_site_disorder_assembly
_atom_site_disorder_group
Mn Mn 0.25836(5) 0.66558(5) 0.45018(4) 0.0393(2) Uani 1 1 d . . .
Cl1 Cl 0.35991(13) 0.59123(11) 0.43570(9) 0.0700(6) Uani 1 1 d . . .
Cl2 Cl 0.12907(10) 0.63414(10) 0.46216(8) 0.0559(4) Uani 1 1 d . . .
N1 N 0.3239(3) 0.7578(2) 0.4486(2) 0.0377(11) Uani 1 1 d . . .
C2 C 0.3670(4) 0.7691(3) 0.4982(3) 0.0402(14) Uani 1 1 d . . .
C3 C 0.4409(4) 0.7996(3) 0.4934(3) 0.0428(15) Uani 1 1 d . . .
H3A H 0.4715 0.8066 0.5280 0.051 Uiso 1 1 calc R . .
C4 C 0.4678(4) 0.8188(3) 0.4385(3) 0.0440(15) Uani 1 1 d . . .
H4A H 0.5165 0.8397 0.4350 0.053 Uiso 1 1 calc R . .
C5 C 0.4225(4) 0.8072(3) 0.3876(3) 0.0432(15) Uani 1 1 d . . .
H5A H 0.4404 0.8197 0.3494 0.052 Uiso 1 1 calc R . .
C6 C 0.3501(4) 0.7767(3) 0.3942(3) 0.0384(14) Uani 1 1 d . . .
C7 C 0.3302(3) 0.7464(3) 0.5544(3) 0.0422(14) Uani 1 1 d . . .
N7 N 0.2852(3) 0.6973(3) 0.5493(2) 0.0421(12) Uani 1 1 d . . .
S8 S 0.35127(11) 0.78417(9) 0.62394(7) 0.0498(4) Uani 1 1 d . . .
C9 C 0.2972(4) 0.7574(3) 0.3436(3) 0.0413(15) Uani 1 1 d . . .
N9 N 0.2538(3) 0.7079(2) 0.3525(2) 0.0420(12) Uani 1 1 d . . .
S10 S 0.29650(12) 0.80078(9) 0.27533(7) 0.0509(4) Uani 1 1 d . . .
C11 C 0.2432(4) 0.6703(3) 0.5999(2) 0.0434(14) Uani 1 1 d . . .
C12 C 0.2691(4) 0.6124(4) 0.6250(3) 0.0502(17) Uani 1 1 d . . .
C13 C 0.2237(4) 0.5835(4) 0.6692(3) 0.0536(18) Uani 1 1 d . . .
H13A H 0.2400 0.5440 0.6859 0.064 Uiso 1 1 calc R . .
C14 C 0.1552(5) 0.6116(4) 0.6892(3) 0.0578(19) Uani 1 1 d . . .
C15 C 0.1310(4) 0.6694(4) 0.6649(3) 0.0549(17) Uani 1 1 d . . .
H15A H 0.0851 0.6893 0.6793 0.066 Uiso 1 1 calc R . .
C16 C 0.1741(4) 0.6989(3) 0.6190(3) 0.0432(15) Uani 1 1 d . . .
C17 C 0.3439(5) 0.5817(5) 0.6043(3) 0.069(2) Uani 1 1 d . . .
H17A H 0.3567 0.5457 0.6305 0.103 Uiso 1 1 calc R . .
H17B H 0.3858 0.6133 0.6056 0.103 Uiso 1 1 calc R . .
H17C H 0.3375 0.5662 0.5634 0.103 Uiso 1 1 calc R . .
C18 C 0.1058(5) 0.5786(5) 0.7379(3) 0.078(3) Uani 1 1 d . . .
H18A H 0.0848 0.5384 0.7223 0.116 Uiso 1 1 calc R . .
H18B H 0.0630 0.6068 0.7494 0.116 Uiso 1 1 calc R . .
H18C H 0.1383 0.5697 0.7727 0.116 Uiso 1 1 calc R . .
C19 C 0.1455(4) 0.7617(4) 0.5921(3) 0.0577(19) Uani 1 1 d . . .
H19A H 0.1809 0.7964 0.6032 0.086 Uiso 1 1 calc R . .
H19B H 0.0933 0.7712 0.6071 0.086 Uiso 1 1 calc R . .
H19C H 0.1438 0.7578 0.5486 0.086 Uiso 1 1 calc R . .
C20 C 0.2024(4) 0.6852(3) 0.3047(3) 0.0472(17) Uani 1 1 d . . .
C21 C 0.1247(5) 0.7071(4) 0.3026(3) 0.0583(19) Uani 1 1 d . . .
C22 C 0.0757(6) 0.6818(5) 0.2593(4) 0.084(3) Uani 1 1 d . . .
H22A H 0.0235 0.6962 0.2582 0.101 Uiso 1 1 calc R . .
C23 C 0.0987(7) 0.6372(5) 0.2182(4) 0.089(4) Uani 1 1 d . . .
C24 C 0.1774(6) 0.6164(4) 0.2205(3) 0.076(3) Uani 1 1 d . . .
H24A H 0.1950 0.5852 0.1929 0.091 Uiso 1 1 calc R . .
C25 C 0.2303(5) 0.6412(4) 0.2631(3) 0.065(2) Uani 1 1 d . . .
C26 C 0.0961(5) 0.7572(5) 0.3467(4) 0.077(3) Uani 1 1 d . . .
H26A H 0.1182 0.7989 0.3363 0.115 Uiso 1 1 calc R . .
H26B H 0.1124 0.7453 0.3870 0.115 Uiso 1 1 calc R . .
H26C H 0.0394 0.7595 0.3450 0.115 Uiso 1 1 calc R . .
C27 C 0.0432(8) 0.6073(6) 0.1721(5) 0.135(6) Uani 1 1 d . . .
H27A H 0.0064 0.5790 0.1924 0.202 Uiso 1 1 calc R . .
H27B H 0.0732 0.5826 0.1430 0.202 Uiso 1 1 calc R . .
H27C H 0.0147 0.6414 0.1515 0.202 Uiso 1 1 calc R . .
C28 C 0.3135(6) 0.6170(4) 0.2663(4) 0.077(3) Uani 1 1 d . . .
H28A H 0.3494 0.6527 0.2595 0.116 Uiso 1 1 calc R . .
H28B H 0.3216 0.5842 0.2358 0.116 Uiso 1 1 calc R . .
H28C H 0.3232 0.5986 0.3057 0.116 Uiso 1 1 calc R . .
C29 C 0.4363(2) 0.8969(2) 0.6165(2) 0.0558(18) Uani 1 1 d G . .
H29A H 0.4746 0.8749 0.6390 0.067 Uiso 1 1 calc R . .
C30 C 0.4495(3) 0.9602(2) 0.5983(2) 0.073(2) Uani 1 1 d G . .
H30A H 0.4966 0.9811 0.6085 0.088 Uiso 1 1 calc R . .
C31 C 0.3929(3) 0.99278(17) 0.5650(3) 0.072(2) Uani 1 1 d G . .
H31A H 0.4018 1.0356 0.5527 0.087 Uiso 1 1 calc R . .
C32 C 0.3232(3) 0.9620(2) 0.5500(2) 0.074(2) Uani 1 1 d G . .
H32A H 0.2849 0.9840 0.5275 0.089 Uiso 1 1 calc R . .
C33 C 0.3100(2) 0.8986(2) 0.5682(2) 0.0562(18) Uani 1 1 d G . .
H33A H 0.2629 0.8778 0.5580 0.067 Uiso 1 1 calc R . .
C34 C 0.3666(3) 0.86610(17) 0.6014(2) 0.0473(16) Uani 1 1 d G . .
C35 C 0.3764(2) 0.9151(2) 0.27264(18) 0.0528(16) Uani 1 1 d G . .
H35A H 0.4061 0.8960 0.2418 0.063 Uiso 1 1 calc R . .
C36 C 0.3922(3) 0.9782(2) 0.2904(2) 0.073(3) Uani 1 1 d G . .
H36A H 0.4325 1.0017 0.2716 0.088 Uiso 1 1 calc R . .
C37 C 0.3484(3) 1.00655(17) 0.3361(3) 0.073(3) Uani 1 1 d G . .
H37A H 0.3591 1.0492 0.3481 0.088 Uiso 1 1 calc R . .
C38 C 0.2888(3) 0.9718(2) 0.3640(2) 0.077(3) Uani 1 1 d G . .
H38A H 0.2592 0.9910 0.3948 0.092 Uiso 1 1 calc R . .
C39 C 0.2731(2) 0.9088(2) 0.3462(2) 0.060(2) Uani 1 1 d G . .
H39A H 0.2328 0.8853 0.3650 0.072 Uiso 1 1 calc R . .
C40 C 0.3169(3) 0.88041(17) 0.30050(19) 0.0471(16) Uani 1 1 d G . .
C50 C 0.0490(12) 0.5627(9) 0.9622(6) 0.089(9) Uani 0.60 1 d PD A 1
H50A H -0.0030 0.5751 0.9769 0.107 Uiso 0.60 1 calc PR A 1
H50B H 0.0614 0.5194 0.9773 0.107 Uiso 0.60 1 calc PR A 1
Cl3 Cl 0.0512(3) 0.5637(3) 0.8822(2) 0.0839(16) Uani 0.60 1 d PD A 1
Cl4 Cl 0.1203(6) 0.6188(4) 0.9863(3) 0.169(3) Uani 0.60 1 d PD A 1
C50' C 0.036(4) 0.566(2) 0.967(3) 0.17(4) Uiso 0.30 1 d PD B 2
H50C H -0.0159 0.5610 0.9845 0.204 Uiso 0.30 1 calc PR B 2
H50D H 0.0472 0.5283 0.9413 0.204 Uiso 0.30 1 calc PR B 2
Cl3' Cl 0.0432(14) 0.6385(12) 0.9251(9) 0.241(10) Uiso 0.30 1 d PD B 2
Cl4' Cl 0.1082(7) 0.5735(6) 1.0235(5) 0.119(3) Uiso 0.30 1 d PD B 2
C50" C 0.085(3) 0.5625(18) 0.9662(15) 0.012(10) Uiso 0.10 1 d PD C 3
H50E H 0.0694 0.5301 0.9960 0.015 Uiso 0.10 1 calc PR C 3
H50F H 0.1421 0.5602 0.9608 0.015 Uiso 0.10 1 calc PR C 3
Cl3" Cl 0.0363(15) 0.5495(11) 0.8972(10) 0.047(6) Uiso 0.10 1 d PD C 3
Cl4" Cl 0.057(3) 0.641(2) 0.990(2) 0.163(19) Uiso 0.10 1 d PD C 3

loop_
_atom_site_aniso_label
_atom_site_aniso_U_11
_atom_site_aniso_U_22
_atom_site_aniso_U_33
_atom_site_aniso_U_23
_atom_site_aniso_U_13
_atom_site_aniso_U_12
Mn 0.0403(5) 0.0399(4) 0.0379(4) -0.0010(4) -0.0009(4) -0.0038(4)
Cl1 0.0697(13) 0.0730(13) 0.0673(11) -0.0052(11) 0.0022(10) 0.0270(11)
Cl2 0.0432(9) 0.0672(10) 0.0574(10) -0.0039(9) 0.0051(8) -0.0095(8)
N1 0.033(2) 0.045(3) 0.035(2) 0.001(2) 0.000(2) -0.004(2)
C2 0.040(3) 0.042(4) 0.038(3) -0.003(3) -0.011(3) 0.003(3)
C3 0.042(3) 0.046(4) 0.040(3) -0.008(3) -0.002(3) 0.001(3)
C4 0.036(3) 0.046(4) 0.050(4) 0.003(3) 0.002(3) -0.005(3)
C5 0.038(3) 0.052(4) 0.040(3) 0.004(3) 0.004(3) -0.002(3)
C6 0.037(3) 0.037(3) 0.041(3) -0.004(3) -0.005(3) -0.008(3)
C7 0.035(3) 0.047(4) 0.045(3) -0.005(3) -0.007(3) 0.000(3)
N7 0.039(3) 0.051(3) 0.036(2) -0.002(3) -0.004(2) 0.003(2)
S8 0.0577(10) 0.0580(10) 0.0336(7) -0.0024(8) -0.0053(8) -0.0108(9)
C9 0.039(3) 0.047(4) 0.038(3) 0.007(3) -0.001(3) 0.000(3)
N9 0.047(3) 0.041(3) 0.038(2) 0.003(2) -0.008(2) -0.007(3)
S10 0.0677(11) 0.0490(10) 0.0359(7) 0.0035(8) -0.0095(8) -0.0153(9)
C11 0.040(3) 0.059(4) 0.032(3) -0.007(3) -0.003(3) -0.009(3)
C12 0.050(4) 0.059(4) 0.041(3) 0.003(3) -0.005(3) -0.002(3)
C13 0.058(5) 0.061(4) 0.043(3) 0.013(3) -0.009(3) -0.015(4)
C14 0.055(4) 0.078(5) 0.040(3) 0.001(4) -0.006(3) -0.017(4)
C15 0.047(4) 0.069(5) 0.049(4) -0.005(4) 0.001(3) -0.008(4)
C16 0.046(4) 0.044(4) 0.040(3) -0.008(3) -0.012(3) -0.005(3)
C17 0.062(5) 0.084(6) 0.060(4) 0.012(5) 0.002(4) 0.017(5)
C18 0.066(5) 0.108(7) 0.058(5) 0.003(5) 0.001(4) -0.028(5)
C19 0.051(4) 0.067(5) 0.055(4) -0.019(4) -0.003(4) 0.002(4)
C20 0.064(4) 0.044(4) 0.033(3) 0.005(3) -0.008(3) -0.024(3)
C21 0.059(5) 0.061(5) 0.055(4) 0.016(4) -0.021(4) -0.018(4)
C22 0.079(6) 0.093(7) 0.081(6) 0.044(6) -0.045(5) -0.043(5)
C23 0.119(9) 0.088(7) 0.059(5) 0.033(5) -0.048(6) -0.068(7)
C24 0.127(9) 0.065(5) 0.035(4) 0.006(4) -0.006(5) -0.045(6)
C25 0.094(6) 0.058(4) 0.043(4) 0.001(3) -0.005(4) -0.040(4)
C26 0.056(5) 0.084(6) 0.092(6) 0.012(5) -0.011(5) -0.009(5)
C27 0.164(12) 0.156(12) 0.084(7) 0.016(8) -0.056(8) -0.090(10)
C28 0.105(7) 0.070(6) 0.058(5) -0.014(4) 0.021(5) -0.009(5)
C29 0.049(4) 0.064(5) 0.054(4) -0.007(4) -0.004(3) -0.011(3)
C30 0.084(6) 0.059(5) 0.078(6) -0.004(4) -0.009(5) -0.024(5)
C31 0.082(6) 0.048(4) 0.086(6) -0.007(4) -0.013(5) -0.004(4)
C32 0.085(6) 0.075(6) 0.061(5) 0.000(5) -0.006(5) 0.016(5)
C33 0.055(4) 0.060(5) 0.054(4) -0.005(3) -0.006(4) -0.005(3)
C34 0.053(4) 0.057(4) 0.032(3) -0.011(3) 0.002(3) -0.006(3)
C35 0.052(4) 0.049(4) 0.058(4) 0.010(4) -0.012(3) -0.004(3)
C36 0.073(6) 0.054(5) 0.093(7) 0.009(5) -0.023(5) -0.011(4)
C37 0.083(6) 0.043(4) 0.095(6) -0.001(4) -0.037(5) 0.006(4)
C38 0.088(6) 0.053(5) 0.090(6) -0.017(5) -0.019(5) 0.021(5)
C39 0.062(5) 0.066(5) 0.051(4) 0.000(4) 0.001(3) 0.008(4)
C40 0.049(4) 0.052(4) 0.041(3) 0.005(3) -0.004(3) -0.007(3)
C50 0.033(7) 0.093(13) 0.14(2) 0.069(13) 0.000(9) -0.016(7)
Cl3 0.067(3) 0.105(4) 0.080(3) 0.011(3) 0.006(2) -0.014(2)
Cl4 0.212(9) 0.195(8) 0.099(4) -0.028(5) -0.054(5) -0.065(7)

loop_
_atom_type_symbol
_atom_type_description
_atom_type_scat_dispersion_real
_atom_type_scat_dispersion_imag
_atom_type_scat_source
C C 0.0033 0.0016 'International Tables Vol C Tables 4.2.6.8 and 6.1.1.4'
H H 0.0000 0.0000 'International Tables Vol C Tables 4.2.6.8 and 6.1.1.4'
N N 0.0061 0.0033 'International Tables Vol C Tables 4.2.6.8 and 6.1.1.4'
S S 0.1246 0.1234 'International Tables Vol C Tables 4.2.6.8 and 6.1.1.4'
Cl Cl 0.1484 0.1585 'International Tables Vol C Tables 4.2.6.8 and 6.1.1.4'
Mn Mn 0.3368 0.7283 'International Tables Vol C Tables 4.2.6.8 and 6.1.1.4'

loop_
_geom_angle_atom_site_label_1
_geom_angle_atom_site_label_2
_geom_angle_atom_site_label_3
_geom_angle
N1 Mn Cl2 136.54(14)
N1 Mn Cl1 101.01(15)
Cl2 Mn Cl1 122.45(9)
N1 Mn N9 71.34(18)
Cl2 Mn N9 100.38(15)
Cl1 Mn N9 98.21(15)
N1 Mn N7 70.99(19)
Cl2 Mn N7 99.02(13)
Cl1 Mn N7 99.71(14)
N9 Mn N7 140.63(18)
C2 N1 C6 120.3(5)
C2 N1 Mn 114.4(4)
C6 N1 Mn 115.5(4)
N1 C2 C3 120.2(6)
N1 C2 C7 114.0(5)
C3 C2 C7 125.8(5)
C4 C3 C2 119.7(6)
C3 C4 C5 119.5(6)
C4 C5 C6 119.0(6)
N1 C6 C5 121.2(5)
N1 C6 C9 113.5(5)
C5 C6 C9 125.2(6)
N7 C7 C2 115.6(6)
N7 C7 S8 123.4(5)
C2 C7 S8 120.9(4)
C7 N7 C11 122.3(6)
C7 N7 Mn 115.1(4)
C11 N7 Mn 121.8(4)
C7 S8 C34 101.8(3)
N9 C9 C6 116.5(5)
N9 C9 S10 122.5(5)
C6 C9 S10 121.0(5)
C9 N9 C20 119.6(5)
C9 N9 Mn 115.0(4)
C20 N9 Mn 125.2(4)
C9 S10 C40 101.5(3)
C16 C11 C12 120.9(6)
C16 C11 N7 119.6(6)
C12 C11 N7 119.2(6)
C13 C12 C11 118.6(7)
C13 C12 C17 120.7(7)
C11 C12 C17 120.7(6)
C14 C13 C12 121.3(7)
C15 C14 C13 119.7(7)
C15 C14 C18 119.9(8)
C13 C14 C18 120.4(8)
C14 C15 C16 120.5(7)
C11 C16 C15 119.0(7)
C11 C16 C19 121.4(6)
C15 C16 C19 119.6(6)
C25 C20 C21 121.1(7)
C25 C20 N9 119.6(7)
C21 C20 N9 119.3(7)
C22 C21 C20 118.3(9)
C22 C21 C26 121.3(8)
C20 C21 C26 120.4(6)
C23 C22 C21 123.6(10)
C22 C23 C24 117.2(8)
C22 C23 C27 123.3(12)
C24 C23 C27 119.5(12)
C25 C24 C23 121.7(9)
C20 C25 C24 118.1(9)
C20 C25 C28 120.8(7)
C24 C25 C28 121.0(8)
C30 C29 C34 120.0
C31 C30 C29 120.0
C30 C31 C32 120.0
C33 C32 C31 120.0
C32 C33 C34 120.0
C33 C34 C29 120.0
C33 C34 S8 120.5(3)
C29 C34 S8 119.5(3)
C36 C35 C40 120.0
C35 C36 C37 120.0
C38 C37 C36 120.0
C37 C38 C39 120.0
C38 C39 C40 120.0
C39 C40 C35 120.0
C39 C40 S10 121.1(3)
C35 C40 S10 118.9(3)
Cl4 C50 Cl3 106.4(7)
Cl4' C50' Cl3' 104.6(14)
Cl4" C50" Cl3" 105.4(14)

loop_
_geom_bond_atom_site_label_1
_geom_bond_atom_site_label_2
_geom_bond_distance
Mn N1 2.213(5)
Mn Cl2 2.315(2)
Mn Cl1 2.339(2)
Mn N9 2.343(5)
Mn N7 2.343(5)
N1 C2 1.345(8)
N1 C6 1.348(8)
C2 C3 1.414(9)
C2 C7 1.475(9)
C3 C4 1.364(9)
C4 C5 1.390(9)
C5 C6 1.394(9)
C6 C9 1.496(9)
C7 N7 1.280(8)
C7 S8 1.768(7)
N7 C11 1.447(8)
S8 C34 1.787(4)
C9 N9 1.280(8)
C9 S10 1.763(6)
N9 C20 1.455(8)
S10 C40 1.775(4)
C11 C16 1.386(9)
C11 C12 1.393(10)
C12 C13 1.386(9)
C12 C17 1.498(10)
C13 C14 1.378(11)
C14 C15 1.375(11)
C14 C18 1.533(10)
C15 C16 1.397(9)
C16 C19 1.513(10)
C20 C25 1.381(11)
C20 C21 1.401(11)
C21 C22 1.378(11)
C21 C26 1.507(12)
C22 C23 1.358(15)
C23 C24 1.410(15)
C23 C27 1.526(12)
C24 C25 1.404(11)
C25 C28 1.507(13)
C29 C30 1.3900
C29 C34 1.3900
C30 C31 1.3900
C31 C32 1.3900
C32 C33 1.3900
C33 C34 1.3900
C35 C36 1.3900
C35 C40 1.3900
C36 C37 1.3900
C37 C38 1.3900
C38 C39 1.3900
C39 C40 1.3900
C50 Cl4 1.764(11)
C50 Cl3 1.779(14)
C50' Cl4' 1.763(18)
C50' Cl3' 1.771(17)
C50" Cl4" 1.765(17)
C50" Cl3" 1.767(17)
